data_7234255
loop_
_publ_author_name
'M. Prevot'
'M. Amela-Cortes'
'S. K. Manna'
'S. Cordier'
'T. Roisnel'
'H. Folliot'
'L. Dupont'
'Y. Molard'

_publ_section_title
;
 Electroswitchable red-NIR luminescence of ionic clustomesogen containing
 nematic liquid crystalline devices
;
_journal_name_full 'Journal of Materials Chemistry C'
_journal_page_first 5152
_journal_page_last 5161
_journal_paper_doi 10.1039/C5TC00632E
_journal_volume 3
_journal_year 2015
_chemical_compound_source 'synthesis as described'
_chemical_formula_moiety '2(C48 H62 N3 O2), Cl14 Mo6, 2(C H2 Cl2)'
_chemical_formula_sum 'C98 H128 Cl18 Mo6 N6 O4'
_chemical_formula_weight 2667.8
_chemical_name_common Kat2Mo6Cl14
_chemical_properties_physical Deliquescent
_space_group_IT_number 2
_space_group_name_Hall '-P 1'
_space_group_name_H-M_alt 'P -1'
_symmetry_cell_setting triclinic
_symmetry_Int_Tables_number 2
_symmetry_space_group_name_Hall '-P 1'
_symmetry_space_group_name_H-M 'P -1'
_atom_sites_solution_hydrogens geom
_atom_sites_solution_primary direct
_atom_sites_solution_secondary difmap
_cell_angle_alpha 94.608(2)
_cell_angle_beta 101.173(2)
_cell_angle_gamma 110.389(2)
_cell_formula_units_Z 1
_cell_length_a 10.1911(5)
_cell_length_b 13.6907(6)
_cell_length_c 21.9162(10)
_cell_measurement_reflns_used 9864
_cell_measurement_temperature 150(2)
_cell_measurement_theta_max 27.42
_cell_measurement_theta_min 2.29
_cell_measurement_wavelength 0.71073
_cell_volume 2775.3(2)
_computing_cell_refinement 'Bruker SMART'
_computing_data_collection 'Bruker SAINT'
_computing_data_reduction 'Bruker SAINT'
_computing_molecular_graphics 'Ortep-3 for Windows (Farrugia, 1997)'
_computing_publication_material 'WinGX publication routines (Farrugia, 1999)'
_computing_structure_refinement 'SHELXL-97 (Sheldrick, 1997)'
_computing_structure_solution 'SIR97 (Altomare et al., 1999)'
_diffrn_ambient_temperature 150(2)
_diffrn_detector 'CCD plate'
_diffrn_measured_fraction_theta_full 0.988
_diffrn_measured_fraction_theta_max 0.988
_diffrn_measurement_device_type 'APEXII, Bruker-AXS'
_diffrn_measurement_method 'CCD rotation images, thin slices'
_diffrn_radiation_monochromator graphite
_diffrn_radiation_probe x-ray
_diffrn_radiation_type MoK\a
_diffrn_radiation_wavelength 0.71073
_diffrn_reflns_av_R_equivalents 0.0374
_diffrn_reflns_av_unetI/netI 0.0351
_diffrn_reflns_limit_h_max 13
_diffrn_reflns_limit_h_min -13
_diffrn_reflns_limit_k_max 17
_diffrn_reflns_limit_k_min -17
_diffrn_reflns_limit_l_max 28
_diffrn_reflns_limit_l_min -28
_diffrn_reflns_number 44998
_diffrn_reflns_theta_full 27.46
_diffrn_reflns_theta_max 27.46
_diffrn_reflns_theta_min 3.4
_exptl_absorpt_coefficient_mu 1.141
_exptl_absorpt_correction_T_max 0.923
_exptl_absorpt_correction_T_min 0.638
_exptl_absorpt_correction_type multi-scan
_exptl_absorpt_process_details
;
  [Sheldrick, G.M. (2002). SADABS Bruker AXS Inc., Madison, Wisconsin, USA]
;
_exptl_crystal_colour yellow
_exptl_crystal_density_diffrn 1.596
_exptl_crystal_density_method 'not measured'
_exptl_crystal_description plate
_exptl_crystal_F_000 1348
_exptl_crystal_preparation Luminescent
_exptl_crystal_recrystallization_method 'Re-crystallisation from solvent: dichloromethane'
_exptl_crystal_size_max 0.42
_exptl_crystal_size_mid 0.3
_exptl_crystal_size_min 0.07
_refine_diff_density_max 1.543
_refine_diff_density_min -0.966
_refine_diff_density_rms 0.099
_refine_ls_extinction_method none
_refine_ls_goodness_of_fit_ref 1.052
_refine_ls_hydrogen_treatment constr
_refine_ls_matrix_type full
_refine_ls_number_parameters 597
_refine_ls_number_reflns 12549
_refine_ls_number_restraints 0
_refine_ls_restrained_S_all 1.052
_refine_ls_R_factor_all 0.0485
_refine_ls_R_factor_gt 0.0404
_refine_ls_shift/su_max 0.006
_refine_ls_shift/su_mean 0.001
_refine_ls_structure_factor_coef Fsqd
_refine_ls_weighting_details 'calc w=1/[\s^2^(Fo^2^)+(0.0396P)^2^+6.8553P] where P=(Fo^2^+2Fc^2^)/3'
_refine_ls_weighting_scheme calc
_refine_ls_wR_factor_gt 0.0982
_refine_ls_wR_factor_ref 0.1034
_reflns_number_gt 10970
_reflns_number_total 12549
_reflns_threshold_expression >2sigma(I)
_cod_data_source_file J-Mater-Chem-C-2015-3-5152.cif
_cod_data_source_block job
_cod_database_code 7234255

loop_
_symmetry_equiv_pos_as_xyz
'x, y, z'
'-x, -y, -z'

loop_
_atom_site_label
_atom_site_type_symbol
_atom_site_fract_x
_atom_site_fract_y
_atom_site_fract_z
_atom_site_U_iso_or_equiv
_atom_site_adp_type
_atom_site_occupancy
_atom_site_symmetry_multiplicity
_atom_site_calc_flag
_atom_site_refinement_flags
_atom_site_disorder_assembly
_atom_site_disorder_group
Cl1 Cl 0.67887(9) 0.45640(6) 0.11435(4) 0.02189(16) Uani 1 1 d . . .
Cl2 Cl 0.71460(9) 0.70702(6) 0.07765(4) 0.02161(16) Uani 1 1 d . . .
Cl3 Cl 0.66163(9) 0.36896(6) -0.04282(4) 0.02194(16) Uani 1 1 d . . .
Cl4 Cl 0.45437(9) 0.19198(6) 0.04550(4) 0.02286(16) Uani 1 1 d . . .
Cl5 Cl 0.52453(9) 0.60909(6) 0.19374(3) 0.02177(16) Uani 1 1 d . . .
Cl6 Cl 0.69609(8) 0.61902(6) -0.07857(4) 0.02108(16) Uani 1 1 d . . .
Cl7 Cl 0.96183(8) 0.59779(6) 0.04599(4) 0.02105(16) Uani 1 1 d . . .
Mo1 Mo 0.69825(3) 0.54014(2) 0.018972(12) 0.01653(7) Uani 1 1 d . . .
Mo2 Mo 0.50992(3) 0.54665(2) 0.082988(12) 0.01688(7) Uani 1 1 d . . .
Mo3 Mo 0.48169(3) 0.36801(2) 0.019133(12) 0.01671(7) Uani 1 1 d . . .
N1 N -0.1687(3) 0.1308(2) 0.03086(14) 0.0272(6) Uani 1 1 d . . .
C2 C -0.0382(4) 0.1351(3) 0.00676(18) 0.0317(8) Uani 1 1 d . . .
H2A H -0.0609 0.0695 -0.0217 0.048 Uiso 1 1 calc R . .
H2B H 0.0418 0.1437 0.0424 0.048 Uiso 1 1 calc R . .
H2C H -0.0108 0.195 -0.016 0.048 Uiso 1 1 calc R . .
C3 C -0.2914(4) 0.1083(3) -0.02530(17) 0.0323(8) Uani 1 1 d . . .
H3A H -0.2629 0.1601 -0.0533 0.049 Uiso 1 1 calc R . .
H3B H -0.3751 0.1129 -0.0113 0.049 Uiso 1 1 calc R . .
H3C H -0.3165 0.0372 -0.048 0.049 Uiso 1 1 calc R . .
C11 C -0.2014(4) 0.0430(3) 0.07072(17) 0.0281(7) Uani 1 1 d . . .
H11A H -0.1115 0.0522 0.1017 0.034 Uiso 1 1 calc R . .
H11B H -0.2317 -0.0255 0.0429 0.034 Uiso 1 1 calc R . .
C12 C -0.3178(4) 0.0382(3) 0.10629(18) 0.0304(8) Uani 1 1 d . . .
H12A H -0.404 0.0388 0.0766 0.036 Uiso 1 1 calc R . .
H12B H -0.2821 0.1016 0.139 0.036 Uiso 1 1 calc R . .
C13 C -0.3605(4) -0.0614(3) 0.13764(18) 0.0320(8) Uani 1 1 d . . .
H13A H -0.4312 -0.0581 0.1622 0.038 Uiso 1 1 calc R . .
H13B H -0.409 -0.124 0.1042 0.038 Uiso 1 1 calc R . .
C14 C -0.2350(5) -0.0766(3) 0.18130(19) 0.0387(9) Uani 1 1 d . . .
H14A H -0.2727 -0.1449 0.1964 0.046 Uiso 1 1 calc R . .
H14B H -0.1656 -0.0814 0.1564 0.046 Uiso 1 1 calc R . .
C15 C -0.1544(5) 0.0088(3) 0.2381(2) 0.0430(10) Uani 1 1 d . . .
H15A H -0.2165 0.0037 0.2683 0.052 Uiso 1 1 calc R . .
H15B H -0.1333 0.0788 0.2245 0.052 Uiso 1 1 calc R . .
C16 C -0.0135(5) 0.0004(3) 0.2713(2) 0.0430(10) Uani 1 1 d . . .
H16A H -0.0358 -0.069 0.2856 0.052 Uiso 1 1 calc R . .
H16B H 0.0463 0.0027 0.2404 0.052 Uiso 1 1 calc R . .
C17 C 0.0733(5) 0.0851(4) 0.3269(2) 0.0465(11) Uani 1 1 d . . .
H17A H 0.0258 0.0712 0.3623 0.056 Uiso 1 1 calc R . .
H17B H 0.0739 0.1539 0.3158 0.056 Uiso 1 1 calc R . .
C18 C 0.2290(5) 0.0925(4) 0.3485(2) 0.0435(10) Uani 1 1 d . . .
H18A H 0.276 0.1066 0.3129 0.052 Uiso 1 1 calc R . .
H18B H 0.2809 0.1537 0.3827 0.052 Uiso 1 1 calc R . .
C19 C 0.2457(5) -0.0045(4) 0.3719(2) 0.0441(10) Uani 1 1 d . . .
H19A H 0.1874 -0.0669 0.3392 0.053 Uiso 1 1 calc R . .
H19B H 0.2073 -0.0149 0.41 0.053 Uiso 1 1 calc R . .
C20 C 0.4005(5) 0.0024(3) 0.3875(2) 0.0409(10) Uani 1 1 d . . .
H20A H 0.4053 -0.0634 0.4017 0.049 Uiso 1 1 calc R . .
H20B H 0.4406 0.012 0.3497 0.049 Uiso 1 1 calc R . .
O21 O 0.4818(3) 0.0914(2) 0.43690(14) 0.0399(7) Uani 1 1 d . . .
C22 C 0.6246(4) 0.1108(3) 0.45905(18) 0.0320(8) Uani 1 1 d . . .
C23 C 0.6996(5) 0.0535(3) 0.43642(19) 0.0360(9) Uani 1 1 d . . .
H23 H 0.6514 -0.0038 0.4027 0.043 Uiso 1 1 calc R . .
C24 C 0.8447(5) 0.0809(3) 0.46353(18) 0.0339(9) Uani 1 1 d . . .
H24 H 0.8951 0.0419 0.4476 0.041 Uiso 1 1 calc R . .
C25 C 0.9187(4) 0.1638(3) 0.51330(18) 0.0310(8) Uani 1 1 d . . .
C26 C 0.8408(4) 0.2210(3) 0.53448(18) 0.0329(8) Uani 1 1 d . . .
H26 H 0.8888 0.2786 0.5681 0.039 Uiso 1 1 calc R . .
C27 C 0.6981(5) 0.1959(3) 0.50793(18) 0.0340(8) Uani 1 1 d . . .
H27 H 0.6485 0.2367 0.5228 0.041 Uiso 1 1 calc R . .
C28 C 1.0726(4) 0.1905(3) 0.54466(18) 0.0314(8) Uani 1 1 d . . .
C29 C 1.1243(5) 0.2257(3) 0.6095(2) 0.0403(10) Uani 1 1 d . . .
H29 H 1.0601 0.2345 0.6336 0.048 Uiso 1 1 calc R . .
C30 C 1.2656(5) 0.2480(4) 0.6394(2) 0.0430(10) Uani 1 1 d . . .
H30 H 1.2982 0.2721 0.6835 0.052 Uiso 1 1 calc R . .
C31 C 1.3613(5) 0.2348(3) 0.6041(2) 0.0357(9) Uani 1 1 d . . .
C32 C 1.3131(5) 0.2013(3) 0.5395(2) 0.0378(9) Uani 1 1 d . . .
H32 H 1.3777 0.1929 0.5154 0.045 Uiso 1 1 calc R . .
C33 C 1.1712(5) 0.1804(3) 0.51015(19) 0.0357(9) Uani 1 1 d . . .
H33 H 1.1397 0.1587 0.4658 0.043 Uiso 1 1 calc R . .
C34 C 1.5090(5) 0.2533(3) 0.6354(2) 0.0417(10) Uani 1 1 d . . .
N35 N 1.6249(5) 0.2651(3) 0.6592(2) 0.0510(10) Uani 1 1 d . . .
C51 C -0.1436(4) 0.2367(3) 0.06776(17) 0.0268(7) Uani 1 1 d . . .
H51A H -0.1188 0.2911 0.0403 0.032 Uiso 1 1 calc R . .
H51B H -0.2348 0.2338 0.0784 0.032 Uiso 1 1 calc R . .
C52 C -0.0262(4) 0.2708(3) 0.12796(16) 0.0263(7) Uani 1 1 d . . .
H52A H 0.0678 0.2806 0.1179 0.032 Uiso 1 1 calc R . .
H52B H -0.0464 0.2155 0.1551 0.032 Uiso 1 1 calc R . .
C53 C -0.0194(4) 0.3751(3) 0.16318(17) 0.0305(8) Uani 1 1 d . . .
H53A H -0.0351 0.4209 0.132 0.037 Uiso 1 1 calc R . .
H53B H -0.0985 0.3596 0.1853 0.037 Uiso 1 1 calc R . .
C54 C 0.1229(4) 0.4349(3) 0.21083(17) 0.0293(8) Uani 1 1 d . . .
H54A H 0.1171 0.4994 0.2322 0.035 Uiso 1 1 calc R . .
H54B H 0.1998 0.4579 0.1877 0.035 Uiso 1 1 calc R . .
C55 C 0.1674(4) 0.3741(3) 0.26132(17) 0.0287(8) Uani 1 1 d . . .
H55A H 0.0917 0.3506 0.2851 0.034 Uiso 1 1 calc R . .
H55B H 0.177 0.3106 0.2409 0.034 Uiso 1 1 calc R . .
C56 C 0.3105(4) 0.4431(3) 0.30684(17) 0.0289(8) Uani 1 1 d . . .
H56A H 0.3838 0.4693 0.2822 0.035 Uiso 1 1 calc R . .
H56B H 0.2986 0.5052 0.3278 0.035 Uiso 1 1 calc R . .
C57 C 0.3673(4) 0.3880(3) 0.35741(17) 0.0283(7) Uani 1 1 d . . .
H57A H 0.3771 0.3245 0.3372 0.034 Uiso 1 1 calc R . .
H57B H 0.2976 0.365 0.3841 0.034 Uiso 1 1 calc R . .
C58 C 0.5131(4) 0.4618(3) 0.39844(17) 0.0304(8) Uani 1 1 d . . .
H58A H 0.5023 0.5259 0.4173 0.037 Uiso 1 1 calc R . .
H58B H 0.5817 0.484 0.3712 0.037 Uiso 1 1 calc R . .
C59 C 0.5776(4) 0.4137(3) 0.45139(18) 0.0319(8) Uani 1 1 d . . .
H59A H 0.5125 0.3943 0.4803 0.038 Uiso 1 1 calc R . .
H59B H 0.5878 0.3488 0.4333 0.038 Uiso 1 1 calc R . .
C60 C 0.7237(4) 0.4924(3) 0.48749(17) 0.0305(8) Uani 1 1 d . . .
H60A H 0.7934 0.5035 0.4605 0.037 Uiso 1 1 calc R . .
H60B H 0.7165 0.5611 0.5001 0.037 Uiso 1 1 calc R . .
O61 O 0.7723(3) 0.4523(2) 0.54245(12) 0.0311(6) Uani 1 1 d . . .
C62 C 0.9040(4) 0.5137(3) 0.58078(17) 0.0274(7) Uani 1 1 d . . .
C63 C 0.9493(4) 0.4741(3) 0.63441(16) 0.0274(7) Uani 1 1 d . . .
H63 H 0.8893 0.4083 0.6426 0.033 Uiso 1 1 calc R . .
C64 C 1.0814(4) 0.5305(3) 0.67550(16) 0.0258(7) Uani 1 1 d . . .
H64 H 1.1121 0.5021 0.7113 0.031 Uiso 1 1 calc R . .
C65 C 1.1709(4) 0.6292(3) 0.66533(16) 0.0256(7) Uani 1 1 d . . .
C66 C 1.1223(4) 0.6670(3) 0.61175(18) 0.0322(8) Uani 1 1 d . . .
H66 H 1.1806 0.7337 0.6039 0.039 Uiso 1 1 calc R . .
C67 C 0.9912(4) 0.6100(3) 0.56938(18) 0.0320(8) Uani 1 1 d . . .
H67 H 0.9616 0.6371 0.5328 0.038 Uiso 1 1 calc R . .
C68 C 1.3108(4) 0.6907(3) 0.71031(16) 0.0262(7) Uani 1 1 d . . .
C69 C 1.3942(4) 0.6406(3) 0.74290(17) 0.0286(8) Uani 1 1 d . . .
H69 H 1.3595 0.5657 0.7371 0.034 Uiso 1 1 calc R . .
C70 C 1.5266(4) 0.6983(3) 0.78348(17) 0.0309(8) Uani 1 1 d . . .
H70 H 1.582 0.6629 0.805 0.037 Uiso 1 1 calc R . .
C71 C 1.5791(4) 0.8087(3) 0.79287(17) 0.0298(8) Uani 1 1 d . . .
C72 C 1.4962(4) 0.8598(3) 0.76134(19) 0.0360(9) Uani 1 1 d . . .
H72 H 1.5302 0.9347 0.7678 0.043 Uiso 1 1 calc R . .
C73 C 1.3646(4) 0.8013(3) 0.72068(19) 0.0339(8) Uani 1 1 d . . .
H73 H 1.3092 0.8369 0.6992 0.041 Uiso 1 1 calc R . .
C74 C 1.7180(4) 0.8690(3) 0.83422(19) 0.0342(8) Uani 1 1 d . . .
N75 N 1.8301(4) 0.9180(3) 0.86624(18) 0.0435(9) Uani 1 1 d . . .
Cl21 Cl -0.0270(2) 0.69494(11) 0.22854(7) 0.0765(4) Uani 1 1 d . . .
C102 C 0.1374(6) 0.7217(4) 0.2054(2) 0.0608(14) Uani 1 1 d . . .
H10A H 0.1237 0.6687 0.1689 0.073 Uiso 1 1 calc R . .
H10B H 0.2111 0.7165 0.2404 0.073 Uiso 1 1 calc R . .
Cl22 Cl 0.1980(2) 0.85035(12) 0.18488(8) 0.0931(6) Uani 1 1 d . . .

loop_
_atom_site_aniso_label
_atom_site_aniso_U_11
_atom_site_aniso_U_22
_atom_site_aniso_U_33
_atom_site_aniso_U_23
_atom_site_aniso_U_13
_atom_site_aniso_U_12
Cl1 0.0206(4) 0.0241(4) 0.0214(4) 0.0062(3) 0.0029(3) 0.0094(3)
Cl2 0.0210(4) 0.0174(3) 0.0237(4) -0.0005(3) 0.0038(3) 0.0054(3)
Cl3 0.0219(4) 0.0206(4) 0.0266(4) 0.0028(3) 0.0081(3) 0.0109(3)
Cl4 0.0282(4) 0.0144(3) 0.0291(4) 0.0071(3) 0.0098(3) 0.0094(3)
Cl5 0.0254(4) 0.0242(4) 0.0109(3) -0.0007(3) 0.0053(3) 0.0037(3)
Cl6 0.0208(4) 0.0214(4) 0.0218(4) 0.0058(3) 0.0085(3) 0.0065(3)
Cl7 0.0123(3) 0.0221(4) 0.0279(4) 0.0031(3) 0.0048(3) 0.0056(3)
Mo1 0.01508(14) 0.01630(13) 0.01884(13) 0.00270(10) 0.00469(10) 0.00629(10)
Mo2 0.01740(14) 0.01687(13) 0.01663(13) 0.00207(10) 0.00487(10) 0.00639(11)
Mo3 0.01748(14) 0.01477(13) 0.01895(14) 0.00354(10) 0.00526(10) 0.00663(10)
N1 0.0239(16) 0.0265(15) 0.0281(15) 0.0031(12) -0.0005(12) 0.0096(13)
C2 0.032(2) 0.0290(19) 0.035(2) 0.0038(15) 0.0066(16) 0.0134(16)
C3 0.034(2) 0.0308(19) 0.0266(18) 0.0001(15) -0.0043(16) 0.0117(16)
C11 0.0286(19) 0.0238(17) 0.0307(19) 0.0055(14) 0.0022(15) 0.0104(15)
C12 0.0257(19) 0.0284(18) 0.034(2) 0.0049(15) 0.0037(15) 0.0088(15)
C13 0.031(2) 0.0260(18) 0.035(2) 0.0068(15) 0.0050(16) 0.0059(15)
C14 0.046(2) 0.035(2) 0.035(2) 0.0116(17) 0.0067(18) 0.0151(19)
C15 0.052(3) 0.040(2) 0.033(2) 0.0071(17) 0.0047(19) 0.015(2)
C16 0.046(3) 0.038(2) 0.044(2) 0.0048(19) 0.008(2) 0.016(2)
C17 0.052(3) 0.048(3) 0.038(2) 0.0057(19) 0.007(2) 0.018(2)
C18 0.045(3) 0.045(2) 0.039(2) 0.0098(19) 0.0082(19) 0.015(2)
C19 0.044(3) 0.041(2) 0.039(2) 0.0094(18) 0.0057(19) 0.008(2)
C20 0.044(2) 0.036(2) 0.037(2) 0.0091(17) 0.0064(19) 0.0087(19)
O21 0.0393(17) 0.0336(15) 0.0426(16) 0.0046(12) 0.0074(13) 0.0102(13)
C22 0.034(2) 0.0268(18) 0.032(2) 0.0097(15) 0.0068(16) 0.0079(16)
C23 0.048(3) 0.0253(19) 0.033(2) 0.0048(15) 0.0109(18) 0.0109(17)
C24 0.045(2) 0.0259(18) 0.036(2) 0.0071(15) 0.0156(18) 0.0153(17)
C25 0.041(2) 0.0251(18) 0.0306(19) 0.0099(15) 0.0142(17) 0.0129(16)
C26 0.043(2) 0.0254(18) 0.0296(19) 0.0028(15) 0.0095(17) 0.0116(17)
C27 0.042(2) 0.0293(19) 0.035(2) 0.0057(16) 0.0134(18) 0.0160(17)
C28 0.040(2) 0.0236(17) 0.033(2) 0.0082(15) 0.0119(17) 0.0120(16)
C29 0.046(3) 0.043(2) 0.034(2) 0.0025(18) 0.0122(19) 0.019(2)
C30 0.048(3) 0.046(2) 0.032(2) 0.0001(18) 0.0056(19) 0.017(2)
C31 0.038(2) 0.0272(19) 0.039(2) 0.0056(16) 0.0076(18) 0.0097(17)
C32 0.043(2) 0.031(2) 0.043(2) 0.0064(17) 0.0172(19) 0.0147(18)
C33 0.044(2) 0.034(2) 0.030(2) 0.0046(16) 0.0106(17) 0.0141(18)
C34 0.046(3) 0.032(2) 0.044(2) 0.0021(18) 0.006(2) 0.0130(19)
N35 0.047(2) 0.051(2) 0.052(2) 0.0023(18) 0.0045(19) 0.0193(19)
C51 0.0254(18) 0.0216(17) 0.0334(19) 0.0076(14) 0.0047(15) 0.0094(14)
C52 0.0212(17) 0.0291(18) 0.0284(18) 0.0081(14) 0.0059(14) 0.0085(14)
C53 0.033(2) 0.0317(19) 0.0289(19) 0.0034(15) 0.0061(16) 0.0161(16)
C54 0.033(2) 0.0265(18) 0.0281(18) 0.0037(14) 0.0052(15) 0.0126(16)
C55 0.031(2) 0.0303(19) 0.0266(18) 0.0051(14) 0.0059(15) 0.0144(16)
C56 0.029(2) 0.0284(18) 0.0273(18) 0.0034(14) 0.0034(15) 0.0106(15)
C57 0.0285(19) 0.0317(19) 0.0257(18) 0.0051(14) 0.0049(15) 0.0131(16)
C58 0.032(2) 0.0309(19) 0.0267(18) 0.0037(15) 0.0040(15) 0.0116(16)
C59 0.034(2) 0.0303(19) 0.0288(19) 0.0039(15) 0.0057(16) 0.0104(16)
C60 0.031(2) 0.0296(19) 0.0281(19) 0.0049(15) 0.0036(15) 0.0093(16)
O61 0.0318(14) 0.0271(13) 0.0282(13) 0.0054(10) 0.0010(11) 0.0066(11)
C62 0.0289(19) 0.0256(17) 0.0262(18) 0.0016(14) 0.0054(15) 0.0096(15)
C63 0.034(2) 0.0234(17) 0.0258(18) 0.0054(13) 0.0094(15) 0.0103(15)
C64 0.033(2) 0.0268(17) 0.0216(16) 0.0062(13) 0.0079(14) 0.0143(15)
C65 0.0261(18) 0.0276(18) 0.0247(17) 0.0058(14) 0.0073(14) 0.0110(15)
C66 0.029(2) 0.0288(19) 0.035(2) 0.0126(15) 0.0056(16) 0.0061(16)
C67 0.033(2) 0.0308(19) 0.0305(19) 0.0131(15) 0.0042(16) 0.0105(16)
C68 0.0269(19) 0.0300(18) 0.0231(17) 0.0064(14) 0.0075(14) 0.0109(15)
C69 0.035(2) 0.0291(18) 0.0258(18) 0.0099(14) 0.0094(15) 0.0151(16)
C70 0.033(2) 0.040(2) 0.0243(18) 0.0118(15) 0.0071(15) 0.0187(17)
C71 0.030(2) 0.036(2) 0.0248(18) 0.0088(15) 0.0072(15) 0.0127(16)
C72 0.032(2) 0.030(2) 0.042(2) 0.0082(17) 0.0044(17) 0.0099(17)
C73 0.032(2) 0.0270(19) 0.040(2) 0.0080(16) 0.0004(17) 0.0117(16)
C74 0.034(2) 0.037(2) 0.032(2) 0.0136(16) 0.0084(17) 0.0124(18)
N75 0.033(2) 0.047(2) 0.043(2) 0.0128(17) 0.0009(16) 0.0090(17)
Cl21 0.1086(13) 0.0531(8) 0.0626(9) 0.0186(7) 0.0229(8) 0.0202(8)
C102 0.080(4) 0.039(3) 0.048(3) 0.011(2) 0.001(3) 0.011(3)
Cl22 0.1411(17) 0.0444(8) 0.0792(11) 0.0150(7) 0.0440(11) 0.0065(9)

loop_
_atom_type_symbol
_atom_type_description
_atom_type_scat_dispersion_real
_atom_type_scat_dispersion_imag
_atom_type_scat_source
C C 0.0033 0.0016 'International Tables Vol C Tables 4.2.6.8 and 6.1.1.4'
Cl Cl 0.1484 0.1585 'International Tables Vol C Tables 4.2.6.8 and 6.1.1.4'
Mo Mo -1.6832 0.6857 'International Tables Vol C Tables 4.2.6.8 and 6.1.1.4'
N N 0.0061 0.0033 'International Tables Vol C Tables 4.2.6.8 and 6.1.1.4'
H H 0 0 'International Tables Vol C Tables 4.2.6.8 and 6.1.1.4'
O O 0.0106 0.006 'International Tables Vol C Tables 4.2.6.8 and 6.1.1.4'

loop_
_geom_angle_atom_site_label_1
_geom_angle_atom_site_label_2
_geom_angle_atom_site_label_3
_geom_angle
_geom_angle_site_symmetry_1
_geom_angle_site_symmetry_3
Mo1 Cl1 Mo2 63.65(2) . .
Mo1 Cl1 Mo3 63.63(2) . .
Mo2 Cl1 Mo3 63.70(2) . .
Mo1 Cl2 Mo3 63.82(2) . 2_665
Mo1 Cl2 Mo2 63.71(2) . .
Mo3 Cl2 Mo2 63.59(2) 2_665 .
Mo2 Cl3 Mo1 63.91(2) 2_665 .
Mo2 Cl3 Mo3 63.48(2) 2_665 .
Mo1 Cl3 Mo3 63.44(2) . .
Mo1 Cl6 Mo3 63.80(2) . 2_665
Mo1 Cl6 Mo2 64.07(2) . 2_665
Mo3 Cl6 Mo2 63.75(2) 2_665 2_665
Cl7 Mo1 Cl2 90.48(3) . .
Cl7 Mo1 Cl6 92.63(3) . .
Cl2 Mo1 Cl6 89.77(3) . .
Cl7 Mo1 Cl1 92.02(3) . .
Cl2 Mo1 Cl1 90.22(3) . .
Cl6 Mo1 Cl1 175.35(3) . .
Cl7 Mo1 Cl3 93.89(3) . .
Cl2 Mo1 Cl3 175.60(3) . .
Cl6 Mo1 Cl3 89.54(3) . .
Cl1 Mo1 Cl3 90.12(3) . .
Cl7 Mo1 Mo2 133.60(2) . .
Cl2 Mo1 Mo2 58.33(2) . .
Cl6 Mo1 Mo2 118.08(2) . .
Cl1 Mo1 Mo2 58.23(2) . .
Cl3 Mo1 Mo2 118.40(2) . .
Cl7 Mo1 Mo3 136.09(2) . .
Cl2 Mo1 Mo3 118.41(2) . .
Cl6 Mo1 Mo3 117.85(2) . .
Cl1 Mo1 Mo3 58.27(2) . .
Cl3 Mo1 Mo3 58.31(2) . .
Mo2 Mo1 Mo3 60.110(10) . .
Cl7 Mo1 Mo3 134.12(2) . 2_665
Cl2 Mo1 Mo3 58.27(2) . 2_665
Cl6 Mo1 Mo3 58.12(2) . 2_665
Cl1 Mo1 Mo3 118.17(2) . 2_665
Cl3 Mo1 Mo3 117.86(2) . 2_665
Mo2 Mo1 Mo3 59.968(10) . 2_665
Mo3 Mo1 Mo3 89.765(12) . 2_665
Cl7 Mo1 Mo2 136.36(2) . 2_665
Cl2 Mo1 Mo2 118.13(2) . 2_665
Cl6 Mo1 Mo2 58.05(2) . 2_665
Cl1 Mo1 Mo2 118.06(2) . 2_665
Cl3 Mo1 Mo2 58.01(2) . 2_665
Mo2 Mo1 Mo2 90.020(12) . 2_665
Mo3 Mo1 Mo2 59.811(10) . 2_665
Mo3 Mo1 Mo2 59.863(10) 2_665 2_665
Cl5 Mo2 Cl1 92.03(3) . .
Cl5 Mo2 Cl6 92.86(3) . 2_665
Cl1 Mo2 Cl6 89.95(3) . 2_665
Cl5 Mo2 Cl2 92.15(3) . .
Cl1 Mo2 Cl2 89.93(3) . .
Cl6 Mo2 Cl2 174.99(3) 2_665 .
Cl5 Mo2 Cl3 92.49(3) . 2_665
Cl1 Mo2 Cl3 175.46(3) . 2_665
Cl6 Mo2 Cl3 89.47(3) 2_665 2_665
Cl2 Mo2 Cl3 90.25(3) . 2_665
Cl5 Mo2 Mo1 134.54(2) . .
Cl1 Mo2 Mo1 58.12(2) . .
Cl6 Mo2 Mo1 117.99(2) 2_665 .
Cl2 Mo2 Mo1 57.960(19) . .
Cl3 Mo2 Mo1 118.40(2) 2_665 .
Cl5 Mo2 Mo3 135.09(2) . 2_665
Cl1 Mo2 Mo3 118.19(2) . 2_665
Cl6 Mo2 Mo3 117.66(2) 2_665 2_665
Cl2 Mo2 Mo3 58.21(2) . 2_665
Cl3 Mo2 Mo3 58.33(2) 2_665 2_665
Mo1 Mo2 Mo3 60.093(10) . 2_665
Cl5 Mo2 Mo3 135.16(2) . .
Cl1 Mo2 Mo3 58.18(2) . .
Cl6 Mo2 Mo3 58.061(19) 2_665 .
Cl2 Mo2 Mo3 117.89(2) . .
Cl3 Mo2 Mo3 117.91(2) 2_665 .
Mo1 Mo2 Mo3 59.953(10) . .
Mo3 Mo2 Mo3 89.747(11) 2_665 .
Cl5 Mo2 Mo1 135.48(2) . 2_665
Cl1 Mo2 Mo1 118.01(2) . 2_665
Cl6 Mo2 Mo1 57.88(2) 2_665 2_665
Cl2 Mo2 Mo1 117.98(2) . 2_665
Cl3 Mo2 Mo1 58.08(2) 2_665 2_665
Mo1 Mo2 Mo1 89.981(12) . 2_665
Mo3 Mo2 Mo1 59.799(10) 2_665 2_665
Mo3 Mo2 Mo1 59.842(10) . 2_665
Cl4 Mo3 Cl6 91.49(3) . 2_665
Cl4 Mo3 Cl2 92.13(3) . 2_665
Cl6 Mo3 Cl2 89.51(3) 2_665 2_665
Cl4 Mo3 Cl1 92.17(3) . .
Cl6 Mo3 Cl1 89.99(3) 2_665 .
Cl2 Mo3 Cl1 175.69(3) 2_665 .
Cl4 Mo3 Cl3 93.08(3) . .
Cl6 Mo3 Cl3 175.43(3) 2_665 .
Cl2 Mo3 Cl3 90.17(3) 2_665 .
Cl1 Mo3 Cl3 89.98(3) . .
Cl4 Mo3 Mo1 135.49(2) . .
Cl6 Mo3 Mo1 118.11(2) 2_665 .
Cl2 Mo3 Mo1 118.57(2) 2_665 .
Cl1 Mo3 Mo1 58.100(19) . .
Cl3 Mo3 Mo1 58.253(19) . .
Cl4 Mo3 Mo2 135.41(2) . 2_665
Cl6 Mo3 Mo2 118.01(2) 2_665 2_665
Cl2 Mo3 Mo2 58.21(2) 2_665 2_665
Cl1 Mo3 Mo2 118.48(2) . 2_665
Cl3 Mo3 Mo2 58.20(2) . 2_665
Mo1 Mo3 Mo2 60.391(10) . 2_665
Cl4 Mo3 Mo1 134.27(2) . 2_665
Cl6 Mo3 Mo1 58.079(19) 2_665 2_665
Cl2 Mo3 Mo1 57.906(19) 2_665 2_665
Cl1 Mo3 Mo1 118.40(2) . 2_665
Cl3 Mo3 Mo1 118.12(2) . 2_665
Mo1 Mo3 Mo1 90.236(12) . 2_665
Mo2 Mo3 Mo1 59.940(10) 2_665 2_665
Cl4 Mo3 Mo2 134.33(2) . .
Cl6 Mo3 Mo2 58.196(19) 2_665 .
Cl2 Mo3 Mo2 118.19(2) 2_665 .
Cl1 Mo3 Mo2 58.12(2) . .
Cl3 Mo3 Mo2 118.17(2) . .
Mo1 Mo3 Mo2 59.937(10) . .
Mo2 Mo3 Mo2 90.255(12) 2_665 .
Mo1 Mo3 Mo2 60.297(10) 2_665 .
C3 N1 C2 107.5(3) . .
C3 N1 C51 107.5(3) . .
C2 N1 C51 110.6(3) . .
C3 N1 C11 110.8(3) . .
C2 N1 C11 108.5(3) . .
C51 N1 C11 111.9(3) . .
N1 C2 H2A 109.5 . .
N1 C2 H2B 109.5 . .
H2A C2 H2B 109.5 . .
N1 C2 H2C 109.5 . .
H2A C2 H2C 109.5 . .
H2B C2 H2C 109.5 . .
N1 C3 H3A 109.5 . .
N1 C3 H3B 109.5 . .
H3A C3 H3B 109.5 . .
N1 C3 H3C 109.5 . .
H3A C3 H3C 109.5 . .
H3B C3 H3C 109.5 . .
N1 C11 C12 115.0(3) . .
N1 C11 H11A 108.5 . .
C12 C11 H11A 108.5 . .
N1 C11 H11B 108.5 . .
C12 C11 H11B 108.5 . .
H11A C11 H11B 107.5 . .
C11 C12 C13 112.0(3) . .
C11 C12 H12A 109.2 . .
C13 C12 H12A 109.2 . .
C11 C12 H12B 109.2 . .
C13 C12 H12B 109.2 . .
H12A C12 H12B 107.9 . .
C14 C13 C12 114.8(3) . .
C14 C13 H13A 108.6 . .
C12 C13 H13A 108.6 . .
C14 C13 H13B 108.6 . .
C12 C13 H13B 108.6 . .
H13A C13 H13B 107.6 . .
C15 C14 C13 115.8(4) . .
C15 C14 H14A 108.3 . .
C13 C14 H14A 108.3 . .
C15 C14 H14B 108.3 . .
C13 C14 H14B 108.3 . .
H14A C14 H14B 107.4 . .
C14 C15 C16 112.4(4) . .
C14 C15 H15A 109.1 . .
C16 C15 H15A 109.1 . .
C14 C15 H15B 109.1 . .
C16 C15 H15B 109.1 . .
H15A C15 H15B 107.9 . .
C17 C16 C15 114.8(4) . .
C17 C16 H16A 108.6 . .
C15 C16 H16A 108.6 . .
C17 C16 H16B 108.6 . .
C15 C16 H16B 108.6 . .
H16A C16 H16B 107.5 . .
C16 C17 C18 113.6(4) . .
C16 C17 H17A 108.8 . .
C18 C17 H17A 108.8 . .
C16 C17 H17B 108.8 . .
C18 C17 H17B 108.8 . .
H17A C17 H17B 107.7 . .
C19 C18 C17 115.0(4) . .
C19 C18 H18A 108.5 . .
C17 C18 H18A 108.5 . .
C19 C18 H18B 108.5 . .
C17 C18 H18B 108.5 . .
H18A C18 H18B 107.5 . .
C18 C19 C20 113.3(4) . .
C18 C19 H19A 108.9 . .
C20 C19 H19A 108.9 . .
C18 C19 H19B 108.9 . .
C20 C19 H19B 108.9 . .
H19A C19 H19B 107.7 . .
O21 C20 C19 107.8(4) . .
O21 C20 H20A 110.2 . .
C19 C20 H20A 110.2 . .
O21 C20 H20B 110.2 . .
C19 C20 H20B 110.2 . .
H20A C20 H20B 108.5 . .
C22 O21 C20 117.5(3) . .
O21 C22 C23 125.3(4) . .
O21 C22 C27 115.5(4) . .
C23 C22 C27 119.2(4) . .
C24 C23 C22 119.5(4) . .
C24 C23 H23 120.2 . .
C22 C23 H23 120.2 . .
C23 C24 C25 122.0(4) . .
C23 C24 H24 119 . .
C25 C24 H24 119 . .
C24 C25 C26 117.2(4) . .
C24 C25 C28 122.3(4) . .
C26 C25 C28 120.4(4) . .
C27 C26 C25 121.7(4) . .
C27 C26 H26 119.2 . .
C25 C26 H26 119.2 . .
C26 C27 C22 120.3(4) . .
C26 C27 H27 119.8 . .
C22 C27 H27 119.8 . .
C29 C28 C33 117.6(4) . .
C29 C28 C25 121.3(4) . .
C33 C28 C25 121.1(4) . .
C30 C29 C28 121.9(4) . .
C30 C29 H29 119.1 . .
C28 C29 H29 119.1 . .
C29 C30 C31 119.5(4) . .
C29 C30 H30 120.3 . .
C31 C30 H30 120.3 . .
C32 C31 C30 119.8(4) . .
C32 C31 C34 120.1(4) . .
C30 C31 C34 120.1(4) . .
C33 C32 C31 120.0(4) . .
C33 C32 H32 120 . .
C31 C32 H32 120 . .
C32 C33 C28 121.3(4) . .
C32 C33 H33 119.3 . .
C28 C33 H33 119.3 . .
N35 C34 C31 178.0(5) . .
C52 C51 N1 115.0(3) . .
C52 C51 H51A 108.5 . .
N1 C51 H51A 108.5 . .
C52 C51 H51B 108.5 . .
N1 C51 H51B 108.5 . .
H51A C51 H51B 107.5 . .
C51 C52 C53 109.7(3) . .
C51 C52 H52A 109.7 . .
C53 C52 H52A 109.7 . .
C51 C52 H52B 109.7 . .
C53 C52 H52B 109.7 . .
H52A C52 H52B 108.2 . .
C54 C53 C52 113.5(3) . .
C54 C53 H53A 108.9 . .
C52 C53 H53A 108.9 . .
C54 C53 H53B 108.9 . .
C52 C53 H53B 108.9 . .
H53A C53 H53B 107.7 . .
C53 C54 C55 115.9(3) . .
C53 C54 H54A 108.3 . .
C55 C54 H54A 108.3 . .
C53 C54 H54B 108.3 . .
C55 C54 H54B 108.3 . .
H54A C54 H54B 107.4 . .
C56 C55 C54 110.9(3) . .
C56 C55 H55A 109.5 . .
C54 C55 H55A 109.5 . .
C56 C55 H55B 109.5 . .
C54 C55 H55B 109.5 . .
H55A C55 H55B 108 . .
C57 C56 C55 114.9(3) . .
C57 C56 H56A 108.5 . .
C55 C56 H56A 108.5 . .
C57 C56 H56B 108.5 . .
C55 C56 H56B 108.5 . .
H56A C56 H56B 107.5 . .
C56 C57 C58 110.8(3) . .
C56 C57 H57A 109.5 . .
C58 C57 H57A 109.5 . .
C56 C57 H57B 109.5 . .
C58 C57 H57B 109.5 . .
H57A C57 H57B 108.1 . .
C57 C58 C59 114.5(3) . .
C57 C58 H58A 108.6 . .
C59 C58 H58A 108.6 . .
C57 C58 H58B 108.6 . .
C59 C58 H58B 108.6 . .
H58A C58 H58B 107.6 . .
C60 C59 C58 109.9(3) . .
C60 C59 H59A 109.7 . .
C58 C59 H59A 109.7 . .
C60 C59 H59B 109.7 . .
C58 C59 H59B 109.7 . .
H59A C59 H59B 108.2 . .
O61 C60 C59 108.9(3) . .
O61 C60 H60A 109.9 . .
C59 C60 H60A 109.9 . .
O61 C60 H60B 109.9 . .
C59 C60 H60B 109.9 . .
H60A C60 H60B 108.3 . .
C62 O61 C60 116.8(3) . .
O61 C62 C67 124.1(3) . .
O61 C62 C63 116.2(3) . .
C67 C62 C63 119.7(3) . .
C64 C63 C62 120.1(3) . .
C64 C63 H63 120 . .
C62 C63 H63 120 . .
C63 C64 C65 121.2(3) . .
C63 C64 H64 119.4 . .
C65 C64 H64 119.4 . .
C66 C65 C64 117.3(3) . .
C66 C65 C68 121.6(3) . .
C64 C65 C68 121.1(3) . .
C67 C66 C65 122.0(3) . .
C67 C66 H66 119 . .
C65 C66 H66 119 . .
C62 C67 C66 119.6(3) . .
C62 C67 H67 120.2 . .
C66 C67 H67 120.2 . .
C69 C68 C73 117.9(3) . .
C69 C68 C65 121.3(3) . .
C73 C68 C65 120.8(3) . .
C70 C69 C68 121.1(3) . .
C70 C69 H69 119.4 . .
C68 C69 H69 119.4 . .
C69 C70 C71 120.2(3) . .
C69 C70 H70 119.9 . .
C71 C70 H70 119.9 . .
C72 C71 C70 119.3(4) . .
C72 C71 C74 120.3(4) . .
C70 C71 C74 120.4(3) . .
C73 C72 C71 119.9(4) . .
C73 C72 H72 120 . .
C71 C72 H72 120 . .
C72 C73 C68 121.5(4) . .
C72 C73 H73 119.2 . .
C68 C73 H73 119.2 . .
N75 C74 C71 178.6(4) . .
Cl21 C102 Cl22 110.3(3) . .
Cl21 C102 H10A 109.6 . .
Cl22 C102 H10A 109.6 . .
Cl21 C102 H10B 109.6 . .
Cl22 C102 H10B 109.6 . .
H10A C102 H10B 108.1 . .

loop_
_geom_bond_atom_site_label_1
_geom_bond_atom_site_label_2
_geom_bond_distance
_geom_bond_site_symmetry_2
Cl1 Mo1 2.4717(8) .
Cl1 Mo2 2.4745(8) .
Cl1 Mo3 2.4762(8) .
Cl2 Mo1 2.4659(8) .
Cl2 Mo3 2.4759(8) 2_665
Cl2 Mo2 2.4758(8) .
Cl3 Mo2 2.4781(8) 2_665
Cl3 Mo1 2.4800(8) .
Cl3 Mo3 2.4815(8) .
Cl4 Mo3 2.4573(8) .
Cl5 Mo2 2.4662(7) .
Cl6 Mo1 2.4711(8) .
Cl6 Mo3 2.4722(8) 2_665
Cl6 Mo2 2.4758(8) 2_665
Cl7 Mo1 2.4537(8) .
Mo1 Mo2 2.6082(4) .
Mo1 Mo3 2.6086(4) .
Mo1 Mo3 2.6122(4) 2_665
Mo1 Mo2 2.6242(4) 2_665
Mo2 Cl6 2.4759(8) 2_665
Mo2 Cl3 2.4781(8) 2_665
Mo2 Mo3 2.6089(4) 2_665
Mo2 Mo3 2.6127(4) .
Mo2 Mo1 2.6241(4) 2_665
Mo3 Cl6 2.4722(8) 2_665
Mo3 Cl2 2.4758(8) 2_665
Mo3 Mo2 2.6089(4) 2_665
Mo3 Mo1 2.6122(4) 2_665
N1 C3 1.500(4) .
N1 C2 1.507(5) .
N1 C51 1.515(4) .
N1 C11 1.523(4) .
C2 H2A 0.98 .
C2 H2B 0.98 .
C2 H2C 0.98 .
C3 H3A 0.98 .
C3 H3B 0.98 .
C3 H3C 0.98 .
C11 C12 1.526(5) .
C11 H11A 0.99 .
C11 H11B 0.99 .
C12 C13 1.540(5) .
C12 H12A 0.99 .
C12 H12B 0.99 .
C13 C14 1.529(5) .
C13 H13A 0.99 .
C13 H13B 0.99 .
C14 C15 1.514(6) .
C14 H14A 0.99 .
C14 H14B 0.99 .
C15 C16 1.526(6) .
C15 H15A 0.99 .
C15 H15B 0.99 .
C16 C17 1.499(6) .
C16 H16A 0.99 .
C16 H16B 0.99 .
C17 C18 1.530(6) .
C17 H17A 0.99 .
C17 H17B 0.99 .
C18 C19 1.512(6) .
C18 H18A 0.99 .
C18 H18B 0.99 .
C19 C20 1.515(6) .
C19 H19A 0.99 .
C19 H19B 0.99 .
C20 O21 1.442(5) .
C20 H20A 0.99 .
C20 H20B 0.99 .
O21 C22 1.364(5) .
C22 C23 1.395(6) .
C22 C27 1.395(5) .
C23 C24 1.385(6) .
C23 H23 0.95 .
C24 C25 1.390(5) .
C24 H24 0.95 .
C25 C26 1.406(5) .
C25 C28 1.486(6) .
C26 C27 1.366(6) .
C26 H26 0.95 .
C27 H27 0.95 .
C28 C29 1.397(6) .
C28 C33 1.406(6) .
C29 C30 1.375(6) .
C29 H29 0.95 .
C30 C31 1.404(6) .
C30 H30 0.95 .
C31 C32 1.389(6) .
C31 C34 1.452(6) .
C32 C33 1.381(6) .
C32 H32 0.95 .
C33 H33 0.95 .
C34 N35 1.143(6) .
C51 C52 1.513(5) .
C51 H51A 0.99 .
C51 H51B 0.99 .
C52 C53 1.540(5) .
C52 H52A 0.99 .
C52 H52B 0.99 .
C53 C54 1.520(5) .
C53 H53A 0.99 .
C53 H53B 0.99 .
C54 C55 1.530(5) .
C54 H54A 0.99 .
C54 H54B 0.99 .
C55 C56 1.530(5) .
C55 H55A 0.99 .
C55 H55B 0.99 .
C56 C57 1.523(5) .
C56 H56A 0.99 .
C56 H56B 0.99 .
C57 C58 1.526(5) .
C57 H57A 0.99 .
C57 H57B 0.99 .
C58 C59 1.530(5) .
C58 H58A 0.99 .
C58 H58B 0.99 .
C59 C60 1.514(5) .
C59 H59A 0.99 .
C59 H59B 0.99 .
C60 O61 1.437(4) .
C60 H60A 0.99 .
C60 H60B 0.99 .
O61 C62 1.370(4) .
C62 C67 1.383(5) .
C62 C63 1.399(5) .
C63 C64 1.383(5) .
C63 H63 0.95 .
C64 C65 1.405(5) .
C64 H64 0.95 .
C65 C66 1.394(5) .
C65 C68 1.483(5) .
C66 C67 1.391(5) .
C66 H66 0.95 .
C67 H67 0.95 .
C68 C69 1.397(5) .
C68 C73 1.402(5) .
C69 C70 1.384(5) .
C69 H69 0.95 .
C70 C71 1.399(5) .
C70 H70 0.95 .
C71 C72 1.394(5) .
C71 C74 1.440(6) .
C72 C73 1.381(6) .
C72 H72 0.95 .
C73 H73 0.95 .
C74 N75 1.152(5) .
Cl21 C102 1.769(6) .
C102 Cl22 1.779(5) .
C102 H10A 0.99 .
C102 H10B 0.99 .

loop_
_geom_torsion_atom_site_label_1
_geom_torsion_atom_site_label_2
_geom_torsion_atom_site_label_3
_geom_torsion_atom_site_label_4
_geom_torsion
_geom_torsion_site_symmetry_1
_geom_torsion_site_symmetry_2
_geom_torsion_site_symmetry_3
_geom_torsion_site_symmetry_4
Mo3 Cl2 Mo1 Cl7 144.43(2) 2_665 . . .
Mo2 Cl2 Mo1 Cl7 -143.63(2) . . . .
Mo3 Cl2 Mo1 Cl6 51.80(2) 2_665 . . .
Mo2 Cl2 Mo1 Cl6 123.75(2) . . . .
Mo3 Cl2 Mo1 Cl1 -123.55(2) 2_665 . . .
Mo2 Cl2 Mo1 Cl1 -51.61(2) . . . .
Mo3 Cl2 Mo1 Mo2 -71.942(17) 2_665 . . .
Mo3 Cl2 Mo1 Mo3 -70.13(2) 2_665 . . .
Mo2 Cl2 Mo1 Mo3 1.82(2) . . . .
Mo2 Cl2 Mo1 Mo3 71.942(17) . . . 2_665
Mo3 Cl2 Mo1 Mo2 -1.17(2) 2_665 . . 2_665
Mo2 Cl2 Mo1 Mo2 70.77(2) . . . 2_665
Mo3 Cl6 Mo1 Cl7 -142.39(2) 2_665 . . .
Mo2 Cl6 Mo1 Cl7 145.61(2) 2_665 . . .
Mo3 Cl6 Mo1 Cl2 -51.92(2) 2_665 . . .
Mo2 Cl6 Mo1 Cl2 -123.93(2) 2_665 . . .
Mo3 Cl6 Mo1 Cl3 123.73(2) 2_665 . . .
Mo2 Cl6 Mo1 Cl3 51.73(2) 2_665 . . .
Mo3 Cl6 Mo1 Mo2 1.40(2) 2_665 . . .
Mo2 Cl6 Mo1 Mo2 -70.60(2) 2_665 . . .
Mo3 Cl6 Mo1 Mo3 70.49(2) 2_665 . . .
Mo2 Cl6 Mo1 Mo3 -1.51(2) 2_665 . . .
Mo2 Cl6 Mo1 Mo3 -72.004(17) 2_665 . . 2_665
Mo3 Cl6 Mo1 Mo2 72.004(17) 2_665 . . 2_665
Mo2 Cl1 Mo1 Cl7 142.17(2) . . . .
Mo3 Cl1 Mo1 Cl7 -145.66(2) . . . .
Mo2 Cl1 Mo1 Cl2 51.68(2) . . . .
Mo3 Cl1 Mo1 Cl2 123.85(2) . . . .
Mo2 Cl1 Mo1 Cl3 -123.93(2) . . . .
Mo3 Cl1 Mo1 Cl3 -51.76(2) . . . .
Mo3 Cl1 Mo1 Mo2 72.169(17) . . . .
Mo2 Cl1 Mo1 Mo3 -72.169(17) . . . .
Mo2 Cl1 Mo1 Mo3 -1.84(2) . . . 2_665
Mo3 Cl1 Mo1 Mo3 70.33(2) . . . 2_665
Mo2 Cl1 Mo1 Mo2 -70.75(2) . . . 2_665
Mo3 Cl1 Mo1 Mo2 1.42(2) . . . 2_665
Mo2 Cl3 Mo1 Cl7 -144.37(2) 2_665 . . .
Mo3 Cl3 Mo1 Cl7 143.76(2) . . . .
Mo2 Cl3 Mo1 Cl6 -51.76(2) 2_665 . . .
Mo3 Cl3 Mo1 Cl6 -123.64(2) . . . .
Mo2 Cl3 Mo1 Cl1 123.60(2) 2_665 . . .
Mo3 Cl3 Mo1 Cl1 51.73(2) . . . .
Mo2 Cl3 Mo1 Mo2 70.29(2) 2_665 . . .
Mo3 Cl3 Mo1 Mo2 -1.59(2) . . . .
Mo2 Cl3 Mo1 Mo3 71.873(17) 2_665 . . .
Mo2 Cl3 Mo1 Mo3 1.25(2) 2_665 . . 2_665
Mo3 Cl3 Mo1 Mo3 -70.62(2) . . . 2_665
Mo3 Cl3 Mo1 Mo2 -71.873(17) . . . 2_665
Mo1 Cl1 Mo2 Cl5 -143.55(2) . . . .
Mo3 Cl1 Mo2 Cl5 144.39(2) . . . .
Mo1 Cl1 Mo2 Cl6 123.59(2) . . . 2_665
Mo3 Cl1 Mo2 Cl6 51.53(2) . . . 2_665
Mo1 Cl1 Mo2 Cl2 -51.40(2) . . . .
Mo3 Cl1 Mo2 Cl2 -123.45(2) . . . .
Mo3 Cl1 Mo2 Mo1 -72.058(17) . . . .
Mo1 Cl1 Mo2 Mo3 1.85(2) . . . 2_665
Mo3 Cl1 Mo2 Mo3 -70.21(2) . . . 2_665
Mo1 Cl1 Mo2 Mo3 72.058(17) . . . .
Mo1 Cl1 Mo2 Mo1 70.66(2) . . . 2_665
Mo3 Cl1 Mo2 Mo1 -1.40(2) . . . 2_665
Mo1 Cl2 Mo2 Cl5 143.55(2) . . . .
Mo3 Cl2 Mo2 Cl5 -144.15(2) 2_665 . . .
Mo1 Cl2 Mo2 Cl1 51.52(2) . . . .
Mo3 Cl2 Mo2 Cl1 123.82(2) 2_665 . . .
Mo1 Cl2 Mo2 Cl3 -123.94(2) . . . 2_665
Mo3 Cl2 Mo2 Cl3 -51.65(2) 2_665 . . 2_665
Mo3 Cl2 Mo2 Mo1 72.297(17) 2_665 . . .
Mo1 Cl2 Mo2 Mo3 -72.297(17) . . . 2_665
Mo1 Cl2 Mo2 Mo3 -1.81(2) . . . .
Mo3 Cl2 Mo2 Mo3 70.49(2) 2_665 . . .
Mo1 Cl2 Mo2 Mo1 -70.55(2) . . . 2_665
Mo3 Cl2 Mo2 Mo1 1.74(2) 2_665 . . 2_665
Cl7 Mo1 Mo2 Cl5 -1.42(4) . . . .
Cl2 Mo1 Mo2 Cl5 -56.39(4) . . . .
Cl6 Mo1 Mo2 Cl5 -126.85(4) . . . .
Cl1 Mo1 Mo2 Cl5 56.41(4) . . . .
Cl3 Mo1 Mo2 Cl5 127.01(4) . . . .
Mo3 Mo1 Mo2 Cl5 125.46(3) . . . .
Mo3 Mo1 Mo2 Cl5 -125.47(3) 2_665 . . .
Mo2 Mo1 Mo2 Cl5 179.99(3) 2_665 . . .
Cl7 Mo1 Mo2 Cl1 -57.82(4) . . . .
Cl2 Mo1 Mo2 Cl1 -112.80(3) . . . .
Cl6 Mo1 Mo2 Cl1 176.75(3) . . . .
Cl3 Mo1 Mo2 Cl1 70.60(3) . . . .
Mo3 Mo1 Mo2 Cl1 69.05(2) . . . .
Mo3 Mo1 Mo2 Cl1 178.12(2) 2_665 . . .
Mo2 Mo1 Mo2 Cl1 123.58(2) 2_665 . . .
Cl7 Mo1 Mo2 Cl6 -128.45(3) . . . 2_665
Cl2 Mo1 Mo2 Cl6 176.58(3) . . . 2_665
Cl6 Mo1 Mo2 Cl6 106.12(3) . . . 2_665
Cl1 Mo1 Mo2 Cl6 -70.63(3) . . . 2_665
Cl3 Mo1 Mo2 Cl6 -0.02(3) . . . 2_665
Mo3 Mo1 Mo2 Cl6 -1.58(2) . . . 2_665
Mo3 Mo1 Mo2 Cl6 107.50(2) 2_665 . . 2_665
Mo2 Mo1 Mo2 Cl6 52.96(2) 2_665 . . 2_665
Cl7 Mo1 Mo2 Cl2 54.97(4) . . . .
Cl6 Mo1 Mo2 Cl2 -70.46(3) . . . .
Cl1 Mo1 Mo2 Cl2 112.80(3) . . . .
Cl3 Mo1 Mo2 Cl2 -176.60(3) . . . .
Mo3 Mo1 Mo2 Cl2 -178.16(2) . . . .
Mo3 Mo1 Mo2 Cl2 -69.08(2) 2_665 . . .
Mo2 Mo1 Mo2 Cl2 -123.62(2) 2_665 . . .
Cl7 Mo1 Mo2 Cl3 125.55(4) . . . 2_665
Cl2 Mo1 Mo2 Cl3 70.58(3) . . . 2_665
Cl6 Mo1 Mo2 Cl3 0.12(3) . . . 2_665
Cl1 Mo1 Mo2 Cl3 -176.63(3) . . . 2_665
Cl3 Mo1 Mo2 Cl3 -106.02(3) . . . 2_665
Mo3 Mo1 Mo2 Cl3 -107.58(2) . . . 2_665
Mo3 Mo1 Mo2 Cl3 1.50(2) 2_665 . . 2_665
Mo2 Mo1 Mo2 Cl3 -53.04(2) 2_665 . . 2_665
Cl7 Mo1 Mo2 Mo3 124.05(3) . . . 2_665
Cl2 Mo1 Mo2 Mo3 69.08(2) . . . 2_665
Cl6 Mo1 Mo2 Mo3 -1.38(2) . . . 2_665
Cl1 Mo1 Mo2 Mo3 -178.12(2) . . . 2_665
Cl3 Mo1 Mo2 Mo3 -107.52(2) . . . 2_665
Mo3 Mo1 Mo2 Mo3 -109.076(11) . . . 2_665
Mo2 Mo1 Mo2 Mo3 -54.541(10) 2_665 . . 2_665
Cl7 Mo1 Mo2 Mo3 -126.87(3) . . . .
Cl2 Mo1 Mo2 Mo3 178.16(2) . . . .
Cl6 Mo1 Mo2 Mo3 107.70(2) . . . .
Cl1 Mo1 Mo2 Mo3 -69.05(2) . . . .
Cl3 Mo1 Mo2 Mo3 1.56(2) . . . .
Mo3 Mo1 Mo2 Mo3 109.076(11) 2_665 . . .
Mo2 Mo1 Mo2 Mo3 54.535(9) 2_665 . . .
Cl7 Mo1 Mo2 Mo1 178.59(3) . . . 2_665
Cl2 Mo1 Mo2 Mo1 123.62(2) . . . 2_665
Cl6 Mo1 Mo2 Mo1 53.16(2) . . . 2_665
Cl1 Mo1 Mo2 Mo1 -123.58(2) . . . 2_665
Cl3 Mo1 Mo2 Mo1 -52.98(2) . . . 2_665
Mo3 Mo1 Mo2 Mo1 -54.536(10) . . . 2_665
Mo3 Mo1 Mo2 Mo1 54.540(10) 2_665 . . 2_665
Mo2 Mo1 Mo2 Mo1 0 2_665 . . 2_665
Mo1 Cl1 Mo3 Cl4 144.80(2) . . . .
Mo2 Cl1 Mo3 Cl4 -143.13(2) . . . .
Mo1 Cl1 Mo3 Cl6 -123.72(2) . . . 2_665
Mo2 Cl1 Mo3 Cl6 -51.64(2) . . . 2_665
Mo1 Cl1 Mo3 Cl3 51.72(2) . . . .
Mo2 Cl1 Mo3 Cl3 123.79(2) . . . .
Mo2 Cl1 Mo3 Mo1 72.078(16) . . . .
Mo1 Cl1 Mo3 Mo2 -1.43(2) . . . 2_665
Mo2 Cl1 Mo3 Mo2 70.64(2) . . . 2_665
Mo1 Cl1 Mo3 Mo1 -70.67(2) . . . 2_665
Mo2 Cl1 Mo3 Mo1 1.41(2) . . . 2_665
Mo1 Cl1 Mo3 Mo2 -72.078(16) . . . .
Mo2 Cl3 Mo3 Cl4 143.69(3) 2_665 . . .
Mo1 Cl3 Mo3 Cl4 -143.76(3) . . . .
Mo2 Cl3 Mo3 Cl2 51.55(2) 2_665 . . 2_665
Mo1 Cl3 Mo3 Cl2 124.10(2) . . . 2_665
Mo2 Cl3 Mo3 Cl1 -124.14(2) 2_665 . . .
Mo1 Cl3 Mo3 Cl1 -51.60(2) . . . .
Mo2 Cl3 Mo3 Mo1 -72.545(16) 2_665 . . .
Mo1 Cl3 Mo3 Mo2 72.545(16) . . . 2_665
Mo2 Cl3 Mo3 Mo1 -1.52(2) 2_665 . . 2_665
Mo1 Cl3 Mo3 Mo1 71.02(2) . . . 2_665
Mo2 Cl3 Mo3 Mo2 -70.97(2) 2_665 . . .
Mo1 Cl3 Mo3 Mo2 1.58(2) . . . .
Cl7 Mo1 Mo3 Cl4 -0.90(5) . . . .
Cl2 Mo1 Mo3 Cl4 -126.04(4) . . . .
Cl6 Mo1 Mo3 Cl4 127.67(4) . . . .
Cl1 Mo1 Mo3 Cl4 -55.27(4) . . . .
Cl3 Mo1 Mo3 Cl4 57.36(4) . . . .
Mo2 Mo1 Mo3 Cl4 -124.25(3) . . . .
Mo3 Mo1 Mo3 Cl4 -179.16(3) 2_665 . . .
Mo2 Mo1 Mo3 Cl4 126.18(3) 2_665 . . .
Cl7 Mo1 Mo3 Cl6 124.94(4) . . . 2_665
Cl2 Mo1 Mo3 Cl6 -0.20(3) . . . 2_665
Cl6 Mo1 Mo3 Cl6 -106.49(3) . . . 2_665
Cl1 Mo1 Mo3 Cl6 70.57(3) . . . 2_665
Cl3 Mo1 Mo3 Cl6 -176.81(3) . . . 2_665
Mo2 Mo1 Mo3 Cl6 1.58(2) . . . 2_665
Mo3 Mo1 Mo3 Cl6 -53.32(2) 2_665 . . 2_665
Mo2 Mo1 Mo3 Cl6 -107.98(2) 2_665 . . 2_665
Cl7 Mo1 Mo3 Cl2 -128.81(4) . . . 2_665
Cl2 Mo1 Mo3 Cl2 106.06(3) . . . 2_665
Cl6 Mo1 Mo3 Cl2 -0.24(3) . . . 2_665
Cl1 Mo1 Mo3 Cl2 176.83(3) . . . 2_665
Cl3 Mo1 Mo3 Cl2 -70.55(3) . . . 2_665
Mo2 Mo1 Mo3 Cl2 107.84(2) . . . 2_665
Mo3 Mo1 Mo3 Cl2 52.93(2) 2_665 . . 2_665
Mo2 Mo1 Mo3 Cl2 -1.72(2) 2_665 . . 2_665
Cl7 Mo1 Mo3 Cl1 54.37(4) . . . .
Cl2 Mo1 Mo3 Cl1 -70.77(3) . . . .
Cl6 Mo1 Mo3 Cl1 -177.06(3) . . . .
Cl3 Mo1 Mo3 Cl1 112.62(3) . . . .
Mo2 Mo1 Mo3 Cl1 -68.99(2) . . . .
Mo3 Mo1 Mo3 Cl1 -123.89(2) 2_665 . . .
Mo2 Mo1 Mo3 Cl1 -178.55(2) 2_665 . . .
Cl7 Mo1 Mo3 Cl3 -58.25(4) . . . .
Cl2 Mo1 Mo3 Cl3 176.61(3) . . . .
Cl6 Mo1 Mo3 Cl3 70.31(3) . . . .
Cl1 Mo1 Mo3 Cl3 -112.62(3) . . . .
Mo2 Mo1 Mo3 Cl3 178.39(2) . . . .
Mo3 Mo1 Mo3 Cl3 123.48(2) 2_665 . . .
Mo2 Mo1 Mo3 Cl3 68.83(2) 2_665 . . .
Cl7 Mo1 Mo3 Mo2 -127.08(3) . . . 2_665
Cl2 Mo1 Mo3 Mo2 107.78(2) . . . 2_665
Cl6 Mo1 Mo3 Mo2 1.49(2) . . . 2_665
Cl1 Mo1 Mo3 Mo2 178.55(2) . . . 2_665
Cl3 Mo1 Mo3 Mo2 -68.83(2) . . . 2_665
Mo2 Mo1 Mo3 Mo2 109.563(11) . . . 2_665
Mo3 Mo1 Mo3 Mo2 54.657(9) 2_665 . . 2_665
Cl7 Mo1 Mo3 Mo1 178.26(3) . . . 2_665
Cl2 Mo1 Mo3 Mo1 53.12(2) . . . 2_665
Cl6 Mo1 Mo3 Mo1 -53.17(2) . . . 2_665
Cl1 Mo1 Mo3 Mo1 123.89(2) . . . 2_665
Cl3 Mo1 Mo3 Mo1 -123.48(2) . . . 2_665
Mo2 Mo1 Mo3 Mo1 54.906(10) . . . 2_665
Mo3 Mo1 Mo3 Mo1 0 2_665 . . 2_665
Mo2 Mo1 Mo3 Mo1 -54.657(9) 2_665 . . 2_665
Cl7 Mo1 Mo3 Mo2 123.35(3) . . . .
Cl2 Mo1 Mo3 Mo2 -1.78(2) . . . .
Cl6 Mo1 Mo3 Mo2 -108.08(2) . . . .
Cl1 Mo1 Mo3 Mo2 68.99(2) . . . .
Cl3 Mo1 Mo3 Mo2 -178.39(2) . . . .
Mo3 Mo1 Mo3 Mo2 -54.906(10) 2_665 . . .
Mo2 Mo1 Mo3 Mo2 -109.563(11) 2_665 . . .
Cl5 Mo2 Mo3 Cl4 1.34(5) . . . .
Cl1 Mo2 Mo3 Cl4 56.95(4) . . . .
Cl6 Mo2 Mo3 Cl4 -55.73(4) 2_665 . . .
Cl2 Mo2 Mo3 Cl4 127.68(4) . . . .
Cl3 Mo2 Mo3 Cl4 -125.70(4) 2_665 . . .
Mo1 Mo2 Mo3 Cl4 125.91(3) . . . .
Mo3 Mo2 Mo3 Cl4 -179.08(3) 2_665 . . .
Mo1 Mo2 Mo3 Cl4 -124.48(3) 2_665 . . .
Cl5 Mo2 Mo3 Cl6 57.07(4) . . . 2_665
Cl1 Mo2 Mo3 Cl6 112.68(3) . . . 2_665
Cl2 Mo2 Mo3 Cl6 -176.59(3) . . . 2_665
Cl3 Mo2 Mo3 Cl6 -69.97(3) 2_665 . . 2_665
Mo1 Mo2 Mo3 Cl6 -178.36(2) . . . 2_665
Mo3 Mo2 Mo3 Cl6 -123.35(2) 2_665 . . 2_665
Mo1 Mo2 Mo3 Cl6 -68.75(2) 2_665 . . 2_665
Cl5 Mo2 Mo3 Cl2 126.97(4) . . . 2_665
Cl1 Mo2 Mo3 Cl2 -177.43(3) . . . 2_665
Cl6 Mo2 Mo3 Cl2 69.89(3) 2_665 . . 2_665
Cl2 Mo2 Mo3 Cl2 -106.70(3) . . . 2_665
Cl3 Mo2 Mo3 Cl2 -0.08(3) 2_665 . . 2_665
Mo1 Mo2 Mo3 Cl2 -108.47(2) . . . 2_665
Mo3 Mo2 Mo3 Cl2 -53.46(2) 2_665 . . 2_665
Mo1 Mo2 Mo3 Cl2 1.15(2) 2_665 . . 2_665
Cl5 Mo2 Mo3 Cl1 -55.61(4) . . . .
Cl6 Mo2 Mo3 Cl1 -112.68(3) 2_665 . . .
Cl2 Mo2 Mo3 Cl1 70.73(3) . . . .
Cl3 Mo2 Mo3 Cl1 177.35(3) 2_665 . . .
Mo1 Mo2 Mo3 Cl1 68.96(2) . . . .
Mo3 Mo2 Mo3 Cl1 123.97(2) 2_665 . . .
Mo1 Mo2 Mo3 Cl1 178.57(2) 2_665 . . .
Cl5 Mo2 Mo3 Cl3 -126.12(4) . . . .
Cl1 Mo2 Mo3 Cl3 -70.51(3) . . . .
Cl6 Mo2 Mo3 Cl3 176.81(3) 2_665 . . .
Cl2 Mo2 Mo3 Cl3 0.22(3) . . . .
Cl3 Mo2 Mo3 Cl3 106.83(3) 2_665 . . .
Mo1 Mo2 Mo3 Cl3 -1.55(2) . . . .
Mo3 Mo2 Mo3 Cl3 53.46(2) 2_665 . . .
Mo1 Mo2 Mo3 Cl3 108.06(2) 2_665 . . .
Cl5 Mo2 Mo3 Mo1 -124.57(3) . . . .
Cl1 Mo2 Mo3 Mo1 -68.96(2) . . . .
Cl6 Mo2 Mo3 Mo1 178.36(2) 2_665 . . .
Cl2 Mo2 Mo3 Mo1 1.77(2) . . . .
Cl3 Mo2 Mo3 Mo1 108.39(2) 2_665 . . .
Mo3 Mo2 Mo3 Mo1 55.009(10) 2_665 . . .
Mo1 Mo2 Mo3 Mo1 109.613(11) 2_665 . . .
Cl5 Mo2 Mo3 Mo2 -179.58(3) . . . 2_665
Cl1 Mo2 Mo3 Mo2 -123.97(2) . . . 2_665
Cl6 Mo2 Mo3 Mo2 123.35(2) 2_665 . . 2_665
Cl2 Mo2 Mo3 Mo2 -53.24(2) . . . 2_665
Cl3 Mo2 Mo3 Mo2 53.38(2) 2_665 . . 2_665
Mo1 Mo2 Mo3 Mo2 -55.009(10) . . . 2_665
Mo3 Mo2 Mo3 Mo2 0 2_665 . . 2_665
Mo1 Mo2 Mo3 Mo2 54.604(10) 2_665 . . 2_665
Cl5 Mo2 Mo3 Mo1 125.82(3) . . . 2_665
Cl1 Mo2 Mo3 Mo1 -178.57(2) . . . 2_665
Cl6 Mo2 Mo3 Mo1 68.75(2) 2_665 . . 2_665
Cl2 Mo2 Mo3 Mo1 -107.85(2) . . . 2_665
Cl3 Mo2 Mo3 Mo1 -1.23(2) 2_665 . . 2_665
Mo1 Mo2 Mo3 Mo1 -109.613(11) . . . 2_665
Mo3 Mo2 Mo3 Mo1 -54.604(10) 2_665 . . 2_665
C3 N1 C11 C12 -70.4(4) . . . .
C2 N1 C11 C12 171.8(3) . . . .
C51 N1 C11 C12 49.6(4) . . . .
N1 C11 C12 C13 171.7(3) . . . .
C11 C12 C13 C14 54.7(4) . . . .
C12 C13 C14 C15 62.3(5) . . . .
C13 C14 C15 C16 -168.0(4) . . . .
C14 C15 C16 C17 178.2(4) . . . .
C15 C16 C17 C18 -164.9(4) . . . .
C16 C17 C18 C19 -63.0(5) . . . .
C17 C18 C19 C20 175.0(4) . . . .
C18 C19 C20 O21 60.9(5) . . . .
C19 C20 O21 C22 178.8(3) . . . .
C20 O21 C22 C23 2.2(5) . . . .
C20 O21 C22 C27 -178.4(3) . . . .
O21 C22 C23 C24 -179.4(3) . . . .
C27 C22 C23 C24 1.2(5) . . . .
C22 C23 C24 C25 0.5(6) . . . .
C23 C24 C25 C26 -1.4(5) . . . .
C23 C24 C25 C28 177.0(3) . . . .
C24 C25 C26 C27 0.7(5) . . . .
C28 C25 C26 C27 -177.8(3) . . . .
C25 C26 C27 C22 0.9(6) . . . .
O21 C22 C27 C26 178.7(3) . . . .
C23 C22 C27 C26 -1.8(6) . . . .
C24 C25 C28 C29 -143.6(4) . . . .
C26 C25 C28 C29 34.8(5) . . . .
C24 C25 C28 C33 35.8(5) . . . .
C26 C25 C28 C33 -145.8(4) . . . .
C33 C28 C29 C30 -1.3(6) . . . .
C25 C28 C29 C30 178.2(4) . . . .
C28 C29 C30 C31 -0.3(7) . . . .
C29 C30 C31 C32 1.2(6) . . . .
C29 C30 C31 C34 -177.2(4) . . . .
C30 C31 C32 C33 -0.5(6) . . . .
C34 C31 C32 C33 177.9(4) . . . .
C31 C32 C33 C28 -1.1(6) . . . .
C29 C28 C33 C32 2.0(6) . . . .
C25 C28 C33 C32 -177.5(4) . . . .
C3 N1 C51 C52 177.8(3) . . . .
C2 N1 C51 C52 -65.1(4) . . . .
C11 N1 C51 C52 55.9(4) . . . .
N1 C51 C52 C53 -175.8(3) . . . .
C51 C52 C53 C54 -160.2(3) . . . .
C52 C53 C54 C55 -56.3(4) . . . .
C53 C54 C55 C56 -179.1(3) . . . .
C54 C55 C56 C57 -177.6(3) . . . .
C55 C56 C57 C58 177.5(3) . . . .
C56 C57 C58 C59 179.1(3) . . . .
C57 C58 C59 C60 178.2(3) . . . .
C58 C59 C60 O61 171.3(3) . . . .
C59 C60 O61 C62 179.8(3) . . . .
C60 O61 C62 C67 -0.4(5) . . . .
C60 O61 C62 C63 179.4(3) . . . .
O61 C62 C63 C64 179.5(3) . . . .
C67 C62 C63 C64 -0.6(5) . . . .
C62 C63 C64 C65 1.5(5) . . . .
C63 C64 C65 C66 -0.9(5) . . . .
C63 C64 C65 C68 178.5(3) . . . .
C64 C65 C66 C67 -0.4(6) . . . .
C68 C65 C66 C67 -179.8(4) . . . .
O61 C62 C67 C66 179.2(3) . . . .
C63 C62 C67 C66 -0.7(6) . . . .
C65 C66 C67 C62 1.2(6) . . . .
C66 C65 C68 C69 -146.9(4) . . . .
C64 C65 C68 C69 33.7(5) . . . .
C66 C65 C68 C73 32.0(5) . . . .
C64 C65 C68 C73 -147.4(4) . . . .
C73 C68 C69 C70 -0.8(5) . . . .
C65 C68 C69 C70 178.1(3) . . . .
C68 C69 C70 C71 0.4(5) . . . .
C69 C70 C71 C72 0.5(6) . . . .
C69 C70 C71 C74 -178.9(3) . . . .
C70 C71 C72 C73 -0.9(6) . . . .
C74 C71 C72 C73 178.5(4) . . . .
C71 C72 C73 C68 0.4(6) . . . .
C69 C68 C73 C72 0.5(6) . . . .
C65 C68 C73 C72 -178.5(4) . . . .
